data_2241784
loop_
_publ_author_name
'Laachir, Abdelhakim'
'Bentiss, Fouad'
'Guesmi, Salaheddine'
'Saadi, Mohamed'
'El Ammari, Lahcen'

_publ_section_title
;
 Crystal structure of
 bis[2,5-bis(pyridin-2-yl)-1,3,4-thiadiazole-\k^2^<i>N</i>^2^,<i>N</i>^3^]bis(thiocyanato-\k<i>S</i>)copper(II)
;
_journal_coeditor_code RZ5192
_journal_issue 8
_journal_name_full 'Acta Crystallographica Section E'
_journal_page_first 1176
_journal_page_last 1178
_journal_paper_doi 10.1107/S2056989016011713
_journal_volume 72
_journal_year 2016
_chemical_formula_iupac '[Cu (N C S)2 (C12 H8 N4 S)2]'
_chemical_formula_moiety 'C26 H16 Cu N10 S4'
_chemical_formula_sum 'C26 H16 Cu N10 S4'
_chemical_formula_weight 660.27
_chemical_melting_point 538
_chemical_name_systematic
Bis[2,5-bis(pyridin-2-yl)-1,3,4-thiadiazole-\k^2^<i>N</i>^2^,<i>N</i>^3^]bis(thiocyanato-\k<i>S</i>)copper(II)
_space_group_crystal_system monoclinic
_space_group_IT_number 14
_space_group_name_Hall '-P 2ybc'
_space_group_name_H-M_alt 'P 1 21/c 1'
_symmetry_space_group_name_Hall '-P 2ybc'
_symmetry_space_group_name_H-M 'P 1 21/c 1'
_atom_sites_solution_hydrogens geom
_audit_creation_method SHELXL-2014/7
_cell_angle_alpha 90
_cell_angle_beta 92.565(2)
_cell_angle_gamma 90
_cell_formula_units_Z 2
_cell_length_a 8.0205(3)
_cell_length_b 7.8434(3)
_cell_length_c 21.3454(9)
_cell_measurement_reflns_used 4089
_cell_measurement_temperature 296(2)
_cell_measurement_theta_max 30.505
_cell_measurement_theta_min 2.542
_cell_volume 1341.45(9)
_computing_cell_refinement
;
SAINT (Bruker, 2009)
;
_computing_data_collection
;
APEX2 (Bruker, 2009)
;
_computing_data_reduction
;
SAINT (Bruker, 2009)
;
_computing_molecular_graphics
;
ORTEPIII (Burnett & Johnson, 1996) and ORTEP-3 for Windows (Farrugia,
2012)
;
_computing_publication_material
;
Mercury (Macrae <i>et al.</i>, 2008) and publCIF (Westrip, 2010)
;
_computing_structure_refinement
;
SHELXL2014 (Sheldrick, 2015b)
;
_computing_structure_solution
;
SHELXT (Sheldrick, 2015a)
;
_diffrn_ambient_temperature 296(2)
_diffrn_measured_fraction_theta_full 1.000
_diffrn_measured_fraction_theta_max 1.000
_diffrn_measurement_device_type 'Bruker X8 APEX'
_diffrn_measurement_method '\f and \w scans'
_diffrn_radiation_monochromator graphite
_diffrn_radiation_source 'fine-focus sealed tube'
_diffrn_radiation_type MoK\a
_diffrn_radiation_wavelength 0.71073
_diffrn_reflns_av_R_equivalents 0.0603
_diffrn_reflns_limit_h_max 11
_diffrn_reflns_limit_h_min -11
_diffrn_reflns_limit_k_max 11
_diffrn_reflns_limit_k_min -11
_diffrn_reflns_limit_l_max 30
_diffrn_reflns_limit_l_min -27
_diffrn_reflns_number 42199
_diffrn_reflns_theta_full 25.242
_diffrn_reflns_theta_max 30.505
_diffrn_reflns_theta_min 2.542
_exptl_absorpt_coefficient_mu 1.165
_exptl_absorpt_correction_T_max 0.7464
_exptl_absorpt_correction_T_min 0.6043
_exptl_absorpt_correction_type multi-scan
_exptl_absorpt_process_details
;
(SADABS; Krause <i>et al.</i>, 2015)
;
_exptl_crystal_colour brown
_exptl_crystal_density_diffrn 1.635
_exptl_crystal_description block
_exptl_crystal_F_000 670
_exptl_crystal_size_max 0.35
_exptl_crystal_size_mid 0.32
_exptl_crystal_size_min 0.26
_refine_diff_density_max 0.563
_refine_diff_density_min -0.511
_refine_ls_extinction_method none
_refine_ls_goodness_of_fit_ref 1.042
_refine_ls_hydrogen_treatment constr
_refine_ls_matrix_type full
_refine_ls_number_parameters 187
_refine_ls_number_reflns 4089
_refine_ls_number_restraints 0
_refine_ls_restrained_S_all 1.042
_refine_ls_R_factor_all 0.0541
_refine_ls_R_factor_gt 0.0359
_refine_ls_shift/su_max 0.000
_refine_ls_shift/su_mean 0.000
_refine_ls_structure_factor_coef Fsqd
_refine_ls_weighting_details 'w=1/[\s^2^(Fo^2^)+(0.0418P)^2^+0.8340P] where P=(Fo^2^+2Fc^2^)/3'
_refine_ls_weighting_scheme calc
_refine_ls_wR_factor_gt 0.0871
_refine_ls_wR_factor_ref 0.0972
_reflns_number_gt 3155
_reflns_number_total 4089
_reflns_threshold_expression 'I > 2\s(I)'
_cod_data_source_file rz5192sup1.cif
_cod_data_source_block I
_cod_database_code 2241784
_shelx_space_group_comment
;
The symmetry employed for this shelxl refinement is uniquely defined
by the following loop, which should always be used as a source of
symmetry information in preference to the above space-group names.
They are only intended as comments.
;

loop_
_space_group_symop_operation_xyz
'x, y, z'
'-x, y+1/2, -z+1/2'
'-x, -y, -z'
'x, -y-1/2, z-1/2'

loop_
_atom_site_type_symbol
_atom_site_label
_atom_site_fract_x
_atom_site_fract_y
_atom_site_fract_z
_atom_site_U_iso_or_equiv
_atom_site_adp_type
_atom_site_calc_flag
_atom_site_occupancy
C C1 0.4345(2) 0.6803(2) 0.38733(8) 0.0240(4) Uani d 1
C C2 0.5958(2) 0.6037(2) 0.37724(8) 0.0240(4) Uani d 1
C C3 0.6786(3) 0.6181(3) 0.32209(9) 0.0327(4) Uani d 1
H H3 0.6314 0.6778 0.2881 0.039 Uiso calc 1
C C4 0.8333(3) 0.5416(3) 0.31863(10) 0.0372(5) Uani d 1
H H4 0.8909 0.5469 0.2818 0.045 Uiso calc 1
C C5 0.9012(3) 0.4572(3) 0.37055(11) 0.0366(5) Uani d 1
H H5 1.0065 0.4079 0.3696 0.044 Uiso calc 1
C C6 0.8102(3) 0.4473(3) 0.42395(10) 0.0320(4) Uani d 1
H H6 0.8563 0.3896 0.4586 0.038 Uiso calc 1
C C7 0.1712(2) 0.8133(2) 0.39355(9) 0.0251(4) Uani d 1
C C8 0.0124(2) 0.9022(3) 0.38144(9) 0.0270(4) Uani d 1
C C9 -0.1027(3) 0.9212(3) 0.42773(10) 0.0322(4) Uani d 1
H H9 -0.0804 0.8796 0.4680 0.039 Uiso calc 1
C C10 -0.2511(3) 1.0036(3) 0.41222(12) 0.0387(5) Uani d 1
H H10 -0.3306 1.0198 0.4421 0.046 Uiso calc 1
C C11 -0.2792(3) 1.0615(3) 0.35150(12) 0.0430(5) Uani d 1
H H11 -0.3782 1.1168 0.3396 0.052 Uiso calc 1
C C12 -0.1570(3) 1.0356(3) 0.30870(12) 0.0439(6) Uani d 1
H H12 -0.1772 1.0747 0.2679 0.053 Uiso calc 1
C C13 0.3302(3) 0.2765(3) 0.36867(13) 0.0423(5) Uani d 1
N N1 0.65894(19) 0.5170(2) 0.42789(7) 0.0246(3) Uani d 1
N N2 0.36607(19) 0.6566(2) 0.44138(7) 0.0258(3) Uani d 1
N N3 0.2129(2) 0.7323(2) 0.44510(7) 0.0282(3) Uani d 1
N N4 -0.0124(2) 0.9581(2) 0.32252(8) 0.0354(4) Uani d 1
N N5 0.3255(3) 0.3117(3) 0.31799(10) 0.0568(6) Uani d 1
Cu Cu1 0.5000 0.5000 0.5000 0.02713(10) Uani d 1
S S1 0.31614(6) 0.80256(7) 0.33603(2) 0.02941(12) Uani d 1
S S2 0.33021(9) 0.22277(9) 0.44310(3) 0.04809(17) Uani d 1

loop_
_atom_site_aniso_label
_atom_site_aniso_U_11
_atom_site_aniso_U_22
_atom_site_aniso_U_33
_atom_site_aniso_U_12
_atom_site_aniso_U_13
_atom_site_aniso_U_23
C1 0.0269(9) 0.0275(9) 0.0174(8) -0.0018(7) 0.0005(6) 0.0016(7)
C2 0.0256(8) 0.0274(9) 0.0191(8) -0.0026(7) 0.0017(6) -0.0008(7)
C3 0.0359(10) 0.0429(12) 0.0196(9) -0.0034(9) 0.0058(7) 0.0018(8)
C4 0.0368(11) 0.0480(13) 0.0278(11) -0.0035(9) 0.0142(8) -0.0039(9)
C5 0.0309(10) 0.0421(12) 0.0379(12) 0.0034(9) 0.0140(9) -0.0007(9)
C6 0.0298(10) 0.0346(10) 0.0322(11) 0.0052(8) 0.0067(8) 0.0050(8)
C7 0.0244(8) 0.0291(9) 0.0219(9) -0.0009(7) 0.0004(6) 0.0005(7)
C8 0.0257(9) 0.0294(9) 0.0256(9) -0.0003(7) -0.0006(7) 0.0017(7)
C9 0.0327(10) 0.0371(11) 0.0269(10) 0.0007(8) 0.0020(8) 0.0004(8)
C10 0.0318(10) 0.0400(12) 0.0449(13) 0.0049(9) 0.0081(9) -0.0054(10)
C11 0.0314(11) 0.0419(12) 0.0554(15) 0.0082(9) -0.0016(10) 0.0047(11)
C12 0.0414(12) 0.0523(14) 0.0376(13) 0.0085(11) -0.0036(10) 0.0139(11)
C13 0.0331(11) 0.0369(12) 0.0568(16) 0.0028(9) 0.0003(10) -0.0137(11)
N1 0.0247(7) 0.0278(8) 0.0217(8) 0.0002(6) 0.0047(6) 0.0015(6)
N2 0.0246(7) 0.0311(8) 0.0216(8) 0.0017(6) 0.0016(6) 0.0026(6)
N3 0.0267(8) 0.0346(9) 0.0236(8) 0.0046(7) 0.0035(6) 0.0034(7)
N4 0.0319(9) 0.0440(10) 0.0304(9) 0.0065(8) 0.0022(7) 0.0108(8)
N5 0.0803(17) 0.0623(15) 0.0260(10) 0.0160(13) -0.0157(10) -0.0098(10)
Cu1 0.02419(16) 0.0377(2) 0.02004(17) 0.00875(13) 0.00685(11) 0.00895(13)
S1 0.0304(2) 0.0383(3) 0.0196(2) 0.0038(2) 0.00108(17) 0.00653(19)
S2 0.0581(4) 0.0487(4) 0.0380(3) -0.0128(3) 0.0077(3) -0.0015(3)

loop_
_atom_type_symbol
_atom_type_description
_atom_type_scat_dispersion_real
_atom_type_scat_dispersion_imag
_atom_type_scat_source
C C 0.0033 0.0016 'International Tables Vol C Tables 4.2.6.8 and 6.1.1.4'
H H 0.0000 0.0000 'International Tables Vol C Tables 4.2.6.8 and 6.1.1.4'
N N 0.0061 0.0033 'International Tables Vol C Tables 4.2.6.8 and 6.1.1.4'
S S 0.1246 0.1234 'International Tables Vol C Tables 4.2.6.8 and 6.1.1.4'
Cu Cu 0.3201 1.2651 'International Tables Vol C Tables 4.2.6.8 and 6.1.1.4'

loop_
_geom_angle_atom_site_label_1
_geom_angle_atom_site_label_2
_geom_angle_atom_site_label_3
_geom_angle_site_symmetry_1
_geom_angle_site_symmetry_3
_geom_angle
N2 C1 C2 . . 118.82(16)
N2 C1 S1 . . 113.60(14)
C2 C1 S1 . . 127.58(14)
N1 C2 C3 . . 122.97(18)
N1 C2 C1 . . 113.12(15)
C3 C2 C1 . . 123.91(18)
N1 C2 S1 . . 141.62(12)
C3 C2 S1 . . 95.40(13)
C1 C2 S1 . . 28.52(8)
C2 C3 C4 . . 118.45(19)
C2 C3 H3 . . 120.8
C4 C3 H3 . . 120.8
C5 C4 C3 . . 119.16(19)
C5 C4 H4 . . 120.4
C3 C4 H4 . . 120.4
C4 C5 C6 . . 119.0(2)
C4 C5 H5 . . 120.5
C6 C5 H5 . . 120.5
N1 C6 C5 . . 122.9(2)
N1 C6 H6 . . 118.6
C5 C6 H6 . . 118.6
N3 C7 C8 . . 124.76(17)
N3 C7 S1 . . 114.92(14)
C8 C7 S1 . . 120.27(14)
N4 C8 C9 . . 123.86(18)
N4 C8 C7 . . 114.43(17)
C9 C8 C7 . . 121.69(18)
N4 C8 S1 . . 81.95(12)
C9 C8 S1 . . 154.16(14)
C7 C8 S1 . . 32.59(9)
C10 C9 C8 . . 118.2(2)
C10 C9 H9 . . 120.9
C8 C9 H9 . . 120.9
C9 C10 C11 . . 118.7(2)
C9 C10 H10 . . 120.6
C11 C10 H10 . . 120.6
C10 C11 C12 . . 118.7(2)
C10 C11 H11 . . 120.6
C12 C11 H11 . . 120.6
N4 C12 C11 . . 123.8(2)
N4 C12 H12 . . 118.1
C11 C12 H12 . . 118.1
N5 C13 S2 . . 178.0(3)
C6 N1 C2 . . 117.53(16)
C6 N1 Cu1 . . 128.20(13)
C2 N1 Cu1 . . 114.18(12)
C1 N2 N3 . . 113.62(15)
C1 N2 Cu1 . . 113.43(13)
N3 N2 Cu1 . . 132.74(12)
C1 N2 S1 . . 38.12(9)
N3 N2 S1 . . 75.50(9)
Cu1 N2 S1 . . 151.43(8)
C7 N3 N2 . . 111.07(15)
C7 N3 S1 . . 37.70(9)
N2 N3 S1 . . 73.37(9)
C12 N4 C8 . . 116.71(19)
C12 N4 S1 . . 172.31(16)
C8 N4 S1 . . 70.92(11)
C13 N5 S2 . . 1.19(15)
N2 Cu1 N2 . 3_666 180.0
N2 Cu1 N1 . 3_666 99.96(6)
N2 Cu1 N1 3_666 3_666 80.04(6)
N2 Cu1 N1 . . 80.04(6)
N2 Cu1 N1 3_666 . 99.96(6)
N1 Cu1 N1 3_666 . 180.0
N2 Cu1 S2 . 3_666 91.78(5)
N2 Cu1 S2 3_666 3_666 88.22(5)
N1 Cu1 S2 3_666 3_666 91.80(5)
N1 Cu1 S2 . 3_666 88.20(5)
N2 Cu1 S2 . . 88.22(5)
N2 Cu1 S2 3_666 . 91.78(5)
N1 Cu1 S2 3_666 . 88.20(5)
N1 Cu1 S2 . . 91.80(5)
S2 Cu1 S2 3_666 . 180.00(2)
C1 S1 C7 . . 86.79(9)
C1 S1 N2 . . 28.28(7)
C7 S1 N2 . . 58.51(7)
C1 S1 N3 . . 59.41(7)
C7 S1 N3 . . 27.38(7)
N2 S1 N3 . . 31.13(5)
C1 S1 C8 . . 113.89(8)
C7 S1 C8 . . 27.14(7)
N2 S1 C8 . . 85.63(5)
N3 S1 C8 . . 54.50(5)
C1 S1 C2 . . 23.90(7)
C7 S1 C2 . . 110.69(7)
N2 S1 C2 . . 52.18(5)
N3 S1 C2 . . 83.31(5)
C8 S1 C2 . . 137.77(6)
C1 S1 N4 . . 140.66(7)
C7 S1 N4 . . 54.21(7)
N2 S1 N4 . . 112.55(5)
N3 S1 N4 . . 81.50(5)
C8 S1 N4 . . 27.13(5)
C2 S1 N4 . . 164.06(5)
C1 S1 S2 . 1_565 95.46(7)
C7 S1 S2 . 1_565 63.79(7)
N2 S1 S2 . 1_565 82.33(4)
N3 S1 S2 . 1_565 70.21(4)
C8 S1 S2 . 1_565 64.66(4)
C2 S1 S2 . 1_565 105.86(4)
N4 S1 S2 . 1_565 73.36(4)
C13 S2 N5 . . 0.81(10)
C13 S2 Cu1 . . 101.44(9)
N5 S2 Cu1 . . 102.00(6)
C13 S2 S1 . 1_545 70.19(8)
N5 S2 S1 . 1_545 69.96(5)
Cu1 S2 S1 . 1_545 151.94(2)

loop_
_geom_bond_atom_site_label_1
_geom_bond_atom_site_label_2
_geom_bond_site_symmetry_2
_geom_bond_distance
C1 N2 . 1.313(2)
C1 C2 . 1.452(3)
C1 S1 . 1.7106(18)
C2 N1 . 1.356(2)
C2 C3 . 1.382(3)
C2 S1 . 2.8397(19)
C3 C4 . 1.383(3)
C3 H3 . 0.9300
C4 C5 . 1.382(3)
C4 H4 . 0.9300
C5 C6 . 1.383(3)
C5 H5 . 0.9300
C6 N1 . 1.337(2)
C6 H6 . 0.9300
C7 N3 . 1.301(2)
C7 C8 . 1.465(3)
C7 S1 . 1.7300(19)
C8 N4 . 1.338(3)
C8 C9 . 1.390(3)
C8 S1 . 2.774(2)
C9 C10 . 1.382(3)
C9 H9 . 0.9300
C10 C11 . 1.382(4)
C10 H10 . 0.9300
C11 C12 . 1.384(4)
C11 H11 . 0.9300
C12 N4 . 1.331(3)
C12 H12 . 0.9300
C13 N5 . 1.115(3)
C13 S2 . 1.644(3)
N1 Cu1 . 2.0463(15)
N2 N3 . 1.370(2)
N2 Cu1 . 2.0267(16)
N2 S1 . 2.5392(16)
N3 S1 . 2.5657(16)
N4 S1 . 2.9062(18)
N5 S2 . 2.759(2)
Cu1 N2 3_666 2.0267(16)
Cu1 N1 3_666 2.0463(15)
Cu1 S2 3_666 2.8124(7)
Cu1 S2 . 2.8125(7)
S1 S2 1_565 4.0094(9)
S2 S1 1_545 4.0094(9)

loop_
_geom_hbond_atom_site_label_D
_geom_hbond_atom_site_label_H
_geom_hbond_atom_site_label_A
_geom_hbond_site_symmetry_A
_geom_hbond_distance_DH
_geom_hbond_distance_HA
_geom_hbond_distance_DA
_geom_hbond_angle_DHA
C3 H3 N5 2_655 0.93 2.53 3.353(3) 147.0
C6 H6 N3 3_666 0.93 2.35 3.143(3) 142.3
C4 H4 N4 2_645 0.93 2.57 3.458(3) 160.6

_cod_database_fobs_code 2241784
